data_2218696
loop_
_publ_author_name
'Sridharan, Makuteswaran'
'Prasad, Karnam J. Rajendra'
'Ngendahimana, Aimable'
'Zeller, Matthias'

_publ_section_title
;
 7,8,9,10-Tetrahydro-2-methylcyclohepta[<i>b</i>]indol-6(5<i>H</i>)-one
;
_journal_coeditor_code FL2202
_journal_issue 7
_journal_name_full 'Acta Crystallographica Section E'
_journal_page_first o1207
_journal_paper_doi 10.1107/S1600536808016498
_journal_volume 64
_journal_year 2008
_chemical_formula_iupac 'C14 H15 N O'
_chemical_formula_moiety 'C14 H15 N O'
_chemical_formula_sum 'C14 H15 N O'
_chemical_formula_weight 213.27
_chemical_name_systematic
;
7,8,9,10-Tetrahydro-2-methylcyclohepta[<i>b</i>]indol-6(5<i>H</i>)-one
;
_space_group_IT_number 14
_symmetry_cell_setting monoclinic
_symmetry_space_group_name_Hall '-P 2yn'
_symmetry_space_group_name_H-M 'P 1 21/n 1'
_atom_sites_solution_hydrogens geom
_atom_sites_solution_primary direct
_atom_sites_solution_secondary difmap
_audit_creation_method SHELXL-97
_cell_angle_alpha 90.00
_cell_angle_beta 92.310(4)
_cell_angle_gamma 90.00
_cell_formula_units_Z 4
_cell_length_a 11.461(3)
_cell_length_b 6.5062(19)
_cell_length_c 14.459(4)
_cell_measurement_reflns_used 1265
_cell_measurement_temperature 100(2)
_cell_measurement_theta_max 24.52
_cell_measurement_theta_min 2.31
_cell_volume 1077.3(5)
_computing_cell_refinement 'APEX2 (Bruker, 2008)'
_computing_data_collection 'APEX2 (Bruker, 2008)'
_computing_data_reduction 'APEX2 (Bruker, 2008)'
_computing_molecular_graphics
;
SHELXTL (Sheldrick, 2008) and
Mercury (Macrae <i>et al.</i>,  2006)
;
_computing_publication_material
;
'SHELXTL (Sheldrick, 2008),
Mercury (Macrae <i>et al.</i>,  2006)'
;
_computing_structure_refinement 'SHELXTL (Sheldrick, 2008)'
_computing_structure_solution 'SHELXTL (Sheldrick, 2008)'
_diffrn_ambient_temperature 100(2)
_diffrn_measured_fraction_theta_full 0.990
_diffrn_measured_fraction_theta_max 0.990
_diffrn_measurement_device_type 'Bruker SMART APEX CCD diffractometer'
_diffrn_measurement_method '\w scans'
_diffrn_radiation_monochromator graphite
_diffrn_radiation_source 'fine-focus sealed tube'
_diffrn_radiation_type MoK\a
_diffrn_radiation_wavelength 0.71073
_diffrn_reflns_av_R_equivalents 0.0809
_diffrn_reflns_av_sigmaI/netI 0.0798
_diffrn_reflns_limit_h_max 15
_diffrn_reflns_limit_h_min -15
_diffrn_reflns_limit_k_max 8
_diffrn_reflns_limit_k_min -8
_diffrn_reflns_limit_l_max 19
_diffrn_reflns_limit_l_min -19
_diffrn_reflns_number 9984
_diffrn_reflns_theta_full 28.28
_diffrn_reflns_theta_max 28.28
_diffrn_reflns_theta_min 2.22
_diffrn_standards_number 0
_exptl_absorpt_coefficient_mu 0.083
_exptl_absorpt_correction_T_max 0.993
_exptl_absorpt_correction_T_min 0.731
_exptl_absorpt_correction_type multi-scan
_exptl_absorpt_process_details
;
(SADABS as implemented in APEX2; Bruker, 2008)
;
_exptl_crystal_colour colourless
_exptl_crystal_density_diffrn 1.315
_exptl_crystal_density_method 'not measured'
_exptl_crystal_description plate
_exptl_crystal_F_000 456
_exptl_crystal_size_max 0.48
_exptl_crystal_size_mid 0.10
_exptl_crystal_size_min 0.08
_refine_diff_density_max 0.192
_refine_diff_density_min -0.275
_refine_ls_extinction_method none
_refine_ls_goodness_of_fit_ref 1.002
_refine_ls_hydrogen_treatment constr
_refine_ls_matrix_type full
_refine_ls_number_parameters 146
_refine_ls_number_reflns 2652
_refine_ls_number_restraints 0
_refine_ls_restrained_S_all 1.002
_refine_ls_R_factor_all 0.1126
_refine_ls_R_factor_gt 0.0561
_refine_ls_shift/su_max 0.000
_refine_ls_shift/su_mean 0.000
_refine_ls_structure_factor_coef Fsqd
_refine_ls_weighting_details 'calc w=1/[\s^2^(Fo^2^)+(0.0596P)^2^+0.0000P] where P=(Fo^2^+2Fc^2^)/3'
_refine_ls_weighting_scheme calc
_refine_ls_wR_factor_gt 0.1122
_refine_ls_wR_factor_ref 0.1346
_reflns_number_gt 1581
_reflns_number_total 2652
_reflns_threshold_expression I>2\s(I)
_cod_data_source_file fl2202.cif
_cod_data_source_block I
_cod_depositor_comments
;
The following automatic conversions were performed:
'_symmetry_cell_setting' value 'Monoclinic' changed to 'monoclinic'
according to '/home/saulius/struct/CIF-dictionaries/cif_core.dic'
dictionary named 'cif_core.dic' version 2.4.1 from 2010-06-29.

Automatic conversion script
Id: cif_fix_enum 1527 2010-12-29 10:47:43Z saulius 

The following automatic conversions were performed:

'_symmetry_cell_setting' value 'Monoclinic' changed to 'monoclinic'
according to /home/saulius/struct/CIF-dictionaries/cif_core.dic
dictionary named 'cif_core.dic' version 2.4.1 from 2010-06-29.

Automatic conversion script
Id: cif_fix_values 1715 2011-07-08 13:25:40Z adriana 
;
_cod_original_cell_volume 1077.3(6)
_cod_original_sg_symbol_H-M P21/n
_cod_database_code 2218696
_cod_database_fobs_code 2218696

loop_
_symmetry_equiv_pos_as_xyz
'x, y, z'
'-x+1/2, y+1/2, -z+1/2'
'-x, -y, -z'
'x-1/2, -y-1/2, z-1/2'

loop_
_atom_site_type_symbol
_atom_site_label
_atom_site_fract_x
_atom_site_fract_y
_atom_site_fract_z
_atom_site_U_iso_or_equiv
_atom_site_adp_type
_atom_site_calc_flag
_atom_site_refinement_flags
_atom_site_occupancy
C C1 0.13517(16) 0.2801(3) 1.08139(13) 0.0251(4) Uani d . 1
C C2 0.21105(17) 0.3796(3) 1.15581(13) 0.0284(5) Uani d . 1
H H2A 0.2532 0.2688 1.1901 0.034 Uiso calc R 1
H H2B 0.1589 0.4463 1.1998 0.034 Uiso calc R 1
C C3 0.30146(17) 0.5391(3) 1.12828(14) 0.0283(5) Uani d . 1
H H3A 0.3491 0.5786 1.1841 0.034 Uiso calc R 1
H H3B 0.3544 0.4750 1.0841 0.034 Uiso calc R 1
C C4 0.24910(17) 0.7329(3) 1.08433(13) 0.0280(5) Uani d . 1
H H4A 0.1735 0.7618 1.1125 0.034 Uiso calc R 1
H H4B 0.3018 0.8500 1.0988 0.034 Uiso calc R 1
C C5 0.22933(17) 0.7184(3) 0.97993(13) 0.0272(5) Uani d . 1
H H5A 0.1874 0.8438 0.9586 0.033 Uiso calc R 1
H H5B 0.3066 0.7194 0.9516 0.033 Uiso calc R 1
C C6 0.16294(15) 0.5361(3) 0.94335(13) 0.0241(4) Uani d . 1
C C7 0.12670(16) 0.3572(3) 0.98660(13) 0.0243(4) Uani d . 1
C C8 0.06994(16) 0.3237(3) 0.83704(13) 0.0244(4) Uani d . 1
C C9 0.02351(16) 0.2566(3) 0.75210(13) 0.0274(5) Uani d . 1
H H9 -0.0126 0.1257 0.7455 0.033 Uiso calc R 1
C C10 0.03204(16) 0.3877(3) 0.67779(14) 0.0287(5) Uani d . 1
H H10 -0.0003 0.3463 0.6192 0.034 Uiso calc R 1
C C11 0.08746(17) 0.5823(3) 0.68576(13) 0.0275(5) Uani d . 1
C C12 0.13502(16) 0.6455(3) 0.77013(14) 0.0271(5) Uani d . 1
H H12 0.1734 0.7746 0.7759 0.032 Uiso calc R 1
C C13 0.12601(16) 0.5160(3) 0.84787(13) 0.0245(4) Uani d . 1
C C14 0.09470(18) 0.7160(3) 0.60049(14) 0.0339(5) Uani d . 1
H H14A 0.1211 0.8539 0.6187 0.051 Uiso calc R 1
H H14B 0.0175 0.7250 0.5691 0.051 Uiso calc R 1
H H14C 0.1502 0.6555 0.5584 0.051 Uiso calc R 1
N N1 0.07063(13) 0.2311(2) 0.92167(10) 0.0253(4) Uani d . 1
H H1 0.0402 0.1101 0.9332 0.030 Uiso calc R 1
O O1 0.07986(11) 0.1233(2) 1.10088(9) 0.0300(4) Uani d . 1

loop_
_atom_site_aniso_label
_atom_site_aniso_U_11
_atom_site_aniso_U_22
_atom_site_aniso_U_33
_atom_site_aniso_U_12
_atom_site_aniso_U_13
_atom_site_aniso_U_23
C1 0.0207(10) 0.0302(10) 0.0251(11) 0.0036(8) 0.0076(8) 0.0000(8)
C2 0.0258(10) 0.0348(11) 0.0248(11) 0.0005(9) 0.0034(9) 0.0010(9)
C3 0.0240(10) 0.0350(11) 0.0258(11) 0.0028(9) 0.0002(8) -0.0005(9)
C4 0.0233(10) 0.0321(11) 0.0286(11) 0.0013(9) 0.0017(9) -0.0010(9)
C5 0.0260(10) 0.0312(11) 0.0246(11) -0.0014(9) 0.0036(9) 0.0008(9)
C6 0.0183(9) 0.0305(10) 0.0237(10) 0.0030(8) 0.0032(8) -0.0015(8)
C7 0.0196(10) 0.0294(10) 0.0241(11) 0.0012(8) 0.0037(8) -0.0021(8)
C8 0.0182(10) 0.0309(10) 0.0245(11) 0.0007(8) 0.0050(8) 0.0007(9)
C9 0.0228(10) 0.0337(11) 0.0260(11) -0.0034(9) 0.0049(8) -0.0016(9)
C10 0.0206(10) 0.0429(12) 0.0230(11) -0.0005(9) 0.0051(8) -0.0025(9)
C11 0.0210(10) 0.0380(12) 0.0239(11) -0.0015(9) 0.0048(8) 0.0009(9)
C12 0.0204(10) 0.0327(11) 0.0284(11) 0.0000(9) 0.0060(8) 0.0019(9)
C13 0.0170(9) 0.0321(11) 0.0246(11) 0.0008(8) 0.0044(8) -0.0013(9)
C14 0.0297(12) 0.0439(13) 0.0284(12) -0.0028(10) 0.0067(9) 0.0052(10)
N1 0.0226(9) 0.0292(9) 0.0243(9) -0.0015(7) 0.0035(7) 0.0008(7)
O1 0.0311(8) 0.0309(8) 0.0283(8) -0.0012(6) 0.0070(6) 0.0028(6)

loop_
_atom_type_symbol
_atom_type_description
_atom_type_scat_dispersion_real
_atom_type_scat_dispersion_imag
_atom_type_scat_source
C C 0.0033 0.0016 'International Tables Vol C Tables 4.2.6.8 and 6.1.1.4'
H H 0.0000 0.0000 'International Tables Vol C Tables 4.2.6.8 and 6.1.1.4'
N N 0.0061 0.0033 'International Tables Vol C Tables 4.2.6.8 and 6.1.1.4'
O O 0.0106 0.0060 'International Tables Vol C Tables 4.2.6.8 and 6.1.1.4'

loop_
_geom_angle_atom_site_label_1
_geom_angle_atom_site_label_2
_geom_angle_atom_site_label_3
_geom_angle
O1 C1 C7 118.77(18)
O1 C1 C2 118.56(17)
C7 C1 C2 122.64(18)
C1 C2 C3 118.96(16)
C1 C2 H2A 107.6
C3 C2 H2A 107.6
C1 C2 H2B 107.6
C3 C2 H2B 107.6
H2A C2 H2B 107.0
C4 C3 C2 114.21(16)
C4 C3 H3A 108.7
C2 C3 H3A 108.7
C4 C3 H3B 108.7
C2 C3 H3B 108.7
H3A C3 H3B 107.6
C5 C4 C3 113.79(16)
C5 C4 H4A 108.8
C3 C4 H4A 108.8
C5 C4 H4B 108.8
C3 C4 H4B 108.8
H4A C4 H4B 107.7
C6 C5 C4 116.99(16)
C6 C5 H5A 108.1
C4 C5 H5A 108.1
C6 C5 H5B 108.1
C4 C5 H5B 108.1
H5A C5 H5B 107.3
C7 C6 C13 105.92(16)
C7 C6 C5 131.40(17)
C13 C6 C5 122.66(17)
N1 C7 C6 109.23(17)
N1 C7 C1 116.39(17)
C6 C7 C1 134.38(18)
N1 C8 C9 130.00(18)
N1 C8 C13 107.80(17)
C9 C8 C13 122.19(18)
C10 C9 C8 117.27(19)
C10 C9 H9 121.4
C8 C9 H9 121.4
C9 C10 C11 122.29(19)
C9 C10 H10 118.9
C11 C10 H10 118.9
C12 C11 C10 119.84(18)
C12 C11 C14 121.11(18)
C10 C11 C14 119.04(18)
C11 C12 C13 119.17(18)
C11 C12 H12 120.4
C13 C12 H12 120.4
C12 C13 C8 119.21(18)
C12 C13 C6 133.15(18)
C8 C13 C6 107.63(16)
C11 C14 H14A 109.5
C11 C14 H14B 109.5
H14A C14 H14B 109.5
C11 C14 H14C 109.5
H14A C14 H14C 109.5
H14B C14 H14C 109.5
C8 N1 C7 109.40(16)
C8 N1 H1 125.3
C7 N1 H1 125.3

loop_
_geom_bond_atom_site_label_1
_geom_bond_atom_site_label_2
_geom_bond_distance
C1 O1 1.239(2)
C1 C7 1.459(3)
C1 C2 1.502(3)
C2 C3 1.531(3)
C2 H2A 0.9900
C2 H2B 0.9900
C3 C4 1.524(3)
C3 H3A 0.9900
C3 H3B 0.9900
C4 C5 1.520(3)
C4 H4A 0.9900
C4 H4B 0.9900
C5 C6 1.494(3)
C5 H5A 0.9900
C5 H5B 0.9900
C6 C7 1.393(3)
C6 C13 1.434(3)
C7 N1 1.385(2)
C8 N1 1.364(2)
C8 C9 1.389(3)
C8 C13 1.412(3)
C9 C10 1.378(3)
C9 H9 0.9500
C10 C11 1.420(3)
C10 H10 0.9500
C11 C12 1.379(3)
C11 C14 1.514(3)
C12 C13 1.412(3)
C12 H12 0.9500
C14 H14A 0.9800
C14 H14B 0.9800
C14 H14C 0.9800
N1 H1 0.8800

loop_
_geom_hbond_atom_site_label_D
_geom_hbond_atom_site_label_H
_geom_hbond_atom_site_label_A
_geom_hbond_site_symmetry_A
_geom_hbond_distance_DH
_geom_hbond_distance_HA
_geom_hbond_distance_DA
_geom_hbond_angle_DHA
N1 H1 O1 3_557 0.88 2.09 2.890(2) 149.9
C4 H4a O1 1_565 0.99 2.59 3.211(3) 121
C2 H2B Cg1 3_567 0.99 2.88 3.740(2) 146
C5 H5b C10 2_556 0.99 2.90 3.794(2) 151

loop_
_geom_torsion_atom_site_label_1
_geom_torsion_atom_site_label_2
_geom_torsion_atom_site_label_3
_geom_torsion_atom_site_label_4
_geom_torsion
O1 C1 C2 C3 165.37(17)
C7 C1 C2 C3 -12.8(3)
C1 C2 C3 C4 64.2(2)
C2 C3 C4 C5 -88.3(2)
C3 C4 C5 C6 51.7(2)
C4 C5 C6 C7 -9.5(3)
C4 C5 C6 C13 172.25(17)
C13 C6 C7 N1 0.32(19)
C5 C6 C7 N1 -178.10(18)
C13 C6 C7 C1 -179.5(2)
C5 C6 C7 C1 2.0(3)
O1 C1 C7 N1 -9.3(3)
C2 C1 C7 N1 168.83(16)
O1 C1 C7 C6 170.51(19)
C2 C1 C7 C6 -11.3(3)
N1 C8 C9 C10 177.61(18)
C13 C8 C9 C10 -1.3(3)
C8 C9 C10 C11 1.1(3)
C9 C10 C11 C12 0.0(3)
C9 C10 C11 C14 179.14(17)
C10 C11 C12 C13 -1.0(3)
C14 C11 C12 C13 179.88(17)
C11 C12 C13 C8 0.9(3)
C11 C12 C13 C6 -178.67(19)
N1 C8 C13 C12 -178.80(16)
C9 C8 C13 C12 0.3(3)
N1 C8 C13 C6 0.8(2)
C9 C8 C13 C6 179.93(16)
C7 C6 C13 C12 178.9(2)
C5 C6 C13 C12 -2.5(3)
C7 C6 C13 C8 -0.71(19)
C5 C6 C13 C8 177.89(16)
C9 C8 N1 C7 -179.65(18)
C13 C8 N1 C7 -0.7(2)
C6 C7 N1 C8 0.2(2)
C1 C7 N1 C8 -179.91(15)

loop_
_cod_related_entry_id
_cod_related_entry_database
_cod_related_entry_code
1 ChemSpider 24740184
